data_2206403
loop_
_publ_author_name
'Yin, Guodong'
'Hu, Shengli'
'Li, Yitao'
'Wu, Anxin'

_publ_section_title
;
 <i>N</i>-[4-(Phenylethynyl)phenyl]benzamide
;
_journal_coeditor_code CV6549
_journal_issue 8
_journal_name_full 'Acta Crystallographica Section E'
_journal_page_first o2561
_journal_page_last o2562
_journal_paper_doi 10.1107/S1600536805022105
_journal_volume 61
_journal_year 2005
_chemical_formula_iupac 'C21 H15 N O'
_chemical_formula_moiety 'C21 H15 N O'
_chemical_formula_sum 'C21 H15 N O'
_chemical_formula_weight 297.34
_chemical_name_systematic
;
N-[4-(Phenylethynyl)phenyl]benzamide
;
_space_group_IT_number 9
_symmetry_cell_setting monoclinic
_symmetry_space_group_name_Hall 'C -2yc'
_symmetry_space_group_name_H-M 'C 1 c 1'
_atom_sites_solution_hydrogens geom
_atom_sites_solution_primary direct
_atom_sites_solution_secondary difmap
_audit_creation_method SHELXL-97
_cell_angle_alpha 90.00
_cell_angle_beta 96.689(2)
_cell_angle_gamma 90.00
_cell_formula_units_Z 4
_cell_length_a 36.589(5)
_cell_length_b 5.3932(7)
_cell_length_c 7.9572(11)
_cell_measurement_reflns_used 1147
_cell_measurement_temperature 292(2)
_cell_measurement_theta_max 23.55
_cell_measurement_theta_min 2.24
_cell_volume 1559.5(4)
_computing_cell_refinement SMART
_computing_data_collection 'SMART (Bruker, 1997)'
_computing_data_reduction 'SAINT (Bruker, 1999)'
_computing_molecular_graphics 'SHELXTL (Bruker, 2001)'
_computing_publication_material SHELXTL
_computing_structure_refinement 'SHELXL97 (Sheldrick, 1997)'
_computing_structure_solution 'SHELXS97 (Sheldrick, 1997)'
_diffrn_ambient_temperature 292(2)
_diffrn_measured_fraction_theta_full 0.995
_diffrn_measured_fraction_theta_max 0.995
_diffrn_measurement_device_type 'Bruker SMART CCD area-detector'
_diffrn_measurement_method '\f and \w'
_diffrn_radiation_monochromator graphite
_diffrn_radiation_source 'fine-focus sealed tube'
_diffrn_radiation_type MoK\a
_diffrn_radiation_wavelength 0.71073
_diffrn_reflns_av_R_equivalents 0.0301
_diffrn_reflns_av_sigmaI/netI 0.0368
_diffrn_reflns_limit_h_max 46
_diffrn_reflns_limit_h_min -35
_diffrn_reflns_limit_k_max 6
_diffrn_reflns_limit_k_min -6
_diffrn_reflns_limit_l_max 8
_diffrn_reflns_limit_l_min -10
_diffrn_reflns_number 4343
_diffrn_reflns_theta_full 27.00
_diffrn_reflns_theta_max 27.00
_diffrn_reflns_theta_min 1.12
_exptl_absorpt_coefficient_mu 0.078
_exptl_absorpt_correction_T_max 0.9923
_exptl_absorpt_correction_T_min 0.9771
_exptl_absorpt_correction_type multi-scan
_exptl_absorpt_process_details '(SADABS; Sheldrick, 1996)'
_exptl_crystal_colour colourless
_exptl_crystal_density_diffrn 1.266
_exptl_crystal_density_method 'not measured'
_exptl_crystal_description block
_exptl_crystal_F_000 624
_exptl_crystal_size_max 0.30
_exptl_crystal_size_mid 0.20
_exptl_crystal_size_min 0.10
_refine_diff_density_max 0.207
_refine_diff_density_min -0.236
_refine_ls_extinction_method none
_refine_ls_goodness_of_fit_ref 1.080
_refine_ls_hydrogen_treatment constr
_refine_ls_matrix_type full
_refine_ls_number_parameters 208
_refine_ls_number_reflns 1690
_refine_ls_number_restraints 2
_refine_ls_restrained_S_all 1.079
_refine_ls_R_factor_all 0.0604
_refine_ls_R_factor_gt 0.0451
_refine_ls_shift/su_max 0.000
_refine_ls_shift/su_mean 0.000
_refine_ls_structure_factor_coef Fsqd
_refine_ls_weighting_details 'calc w = 1/[\s^2^(Fo^2^)+(0.0786P)^2^] where P = (Fo^2^+2Fc^2^)/3'
_refine_ls_weighting_scheme calc
_refine_ls_wR_factor_gt 0.1086
_refine_ls_wR_factor_ref 0.1331
_reflns_number_gt 1360
_reflns_number_total 1690
_reflns_threshold_expression I>2\s(I)
_cod_data_source_file cv6549.cif
_cod_data_source_block I
_cod_original_sg_symbol_Hall C-2yc
_cod_original_sg_symbol_H-M 'C c'
_cod_database_code 2206403
_cod_database_fobs_code 2206403

loop_
_symmetry_equiv_pos_as_xyz
'x, y, z'
'x, -y, z+1/2'
'x+1/2, y+1/2, z'
'x+1/2, -y+1/2, z+1/2'

loop_
_atom_site_label
_atom_site_fract_x
_atom_site_fract_y
_atom_site_fract_z
_atom_site_U_iso_or_equiv
_atom_site_adp_type
_atom_site_calc_flag
_atom_site_refinement_flags
_atom_site_occupancy
_atom_site_type_symbol
C1 0.44596(9) 0.2430(6) 0.7441(4) 0.0402(8) Uani d . 1 C
C2 0.47042(10) 0.0579(7) 0.7064(5) 0.0474(9) Uani d . 1 C
H2 0.4621 -0.0728 0.6359 0.057 Uiso calc R 1 H
C3 0.50681(10) 0.0680(7) 0.7731(5) 0.0500(9) Uani d . 1 C
H3 0.5231 -0.0543 0.7462 0.060 Uiso calc R 1 H
C4 0.51920(11) 0.2595(7) 0.8798(5) 0.0490(9) Uani d . 1 C
H4 0.5438 0.2660 0.9248 0.059 Uiso calc R 1 H
C5 0.49531(11) 0.4401(8) 0.9196(5) 0.0521(10) Uani d . 1 C
H5 0.5037 0.5681 0.9923 0.062 Uiso calc R 1 H
C6 0.45912(10) 0.4333(7) 0.8529(4) 0.0480(9) Uani d . 1 C
H6 0.4432 0.5570 0.8805 0.058 Uiso calc R 1 H
C7 0.40860(11) 0.2394(7) 0.6703(5) 0.0474(9) Uani d . 1 C
C8 0.37769(11) 0.2424(7) 0.6045(5) 0.0452(8) Uani d . 1 C
C9 0.33972(10) 0.2510(6) 0.5294(4) 0.0405(8) Uani d . 1 C
C10 0.32504(9) 0.0643(6) 0.4206(4) 0.0420(8) Uani d . 1 C
H10 0.3399 -0.0672 0.3953 0.050 Uiso calc R 1 H
C11 0.28880(10) 0.0721(6) 0.3501(4) 0.0426(8) Uani d . 1 C
H11 0.2794 -0.0529 0.2770 0.051 Uiso calc R 1 H
C12 0.26650(8) 0.2665(6) 0.3884(4) 0.0349(8) Uani d . 1 C
C13 0.28099(10) 0.4559(6) 0.4956(4) 0.0420(8) Uani d . 1 C
H13 0.2662 0.5887 0.5193 0.050 Uiso calc R 1 H
C14 0.31707(10) 0.4464(6) 0.5660(4) 0.0432(8) Uani d . 1 C
H14 0.3265 0.5717 0.6389 0.052 Uiso calc R 1 H
C15 0.20533(9) 0.1015(6) 0.2773(4) 0.0404(8) Uani d . 1 C
C16 0.16716(9) 0.1772(6) 0.2065(4) 0.0370(7) Uani d . 1 C
C17 0.13858(9) 0.0209(6) 0.2355(4) 0.0431(8) Uani d . 1 C
H17 0.1435 -0.1242 0.2972 0.052 Uiso calc R 1 H
C18 0.10288(10) 0.0785(7) 0.1740(5) 0.0502(9) Uani d . 1 C
H18 0.0838 -0.0264 0.1956 0.060 Uiso calc R 1 H
C19 0.09530(10) 0.2910(7) 0.0804(5) 0.0519(10) Uani d . 1 C
H19 0.0712 0.3287 0.0380 0.062 Uiso calc R 1 H
C20 0.12348(11) 0.4473(7) 0.0496(5) 0.0503(9) Uani d . 1 C
H20 0.1184 0.5904 -0.0141 0.060 Uiso calc R 1 H
C21 0.15931(10) 0.3917(6) 0.1135(4) 0.0439(8) Uani d . 1 C
H21 0.1783 0.4989 0.0939 0.053 Uiso calc R 1 H
N1 0.22924(8) 0.2895(5) 0.3170(3) 0.0397(7) Uani d . 1 N
H1 0.2211 0.4374 0.2971 0.048 Uiso calc R 1 H
O1 0.21354(7) -0.1174(4) 0.2992(4) 0.0605(8) Uani d . 1 O

loop_
_atom_site_aniso_label
_atom_site_aniso_U_11
_atom_site_aniso_U_22
_atom_site_aniso_U_33
_atom_site_aniso_U_12
_atom_site_aniso_U_13
_atom_site_aniso_U_23
C1 0.036(2) 0.0458(19) 0.0387(18) -0.0014(14) 0.0033(14) 0.0064(14)
C2 0.047(2) 0.046(2) 0.048(2) 0.0008(16) 0.0017(17) -0.0048(16)
C3 0.042(2) 0.054(2) 0.053(2) 0.0115(16) 0.0032(16) 0.0029(17)
C4 0.034(2) 0.063(2) 0.048(2) -0.0034(16) -0.0037(16) 0.0086(17)
C5 0.052(2) 0.050(2) 0.052(2) -0.0096(17) -0.0030(18) -0.0031(18)
C6 0.051(2) 0.045(2) 0.049(2) 0.0052(17) 0.0058(18) -0.0020(16)
C7 0.042(2) 0.054(2) 0.046(2) 0.0003(16) 0.0013(17) 0.0024(16)
C8 0.036(2) 0.052(2) 0.047(2) -0.0022(14) 0.0022(16) 0.0015(15)
C9 0.036(2) 0.0446(19) 0.0407(19) -0.0014(14) 0.0018(14) 0.0053(14)
C10 0.0357(19) 0.044(2) 0.0458(19) 0.0032(15) 0.0042(15) -0.0009(15)
C11 0.0404(19) 0.0399(18) 0.0466(19) -0.0015(15) 0.0011(16) -0.0054(15)
C12 0.0302(19) 0.0352(18) 0.039(2) -0.0025(12) 0.0015(15) 0.0031(13)
C13 0.041(2) 0.0343(18) 0.051(2) 0.0055(14) 0.0062(16) -0.0050(15)
C14 0.0417(19) 0.0408(19) 0.0454(19) -0.0037(15) -0.0019(16) -0.0053(15)
C15 0.0362(17) 0.0385(19) 0.0462(19) 0.0001(14) 0.0032(14) 0.0027(15)
C16 0.0347(18) 0.0380(17) 0.0376(18) -0.0034(14) 0.0012(14) -0.0032(14)
C17 0.0353(19) 0.0405(18) 0.052(2) -0.0021(14) 0.0002(15) 0.0010(15)
C18 0.0379(19) 0.051(2) 0.061(2) -0.0077(16) 0.0022(16) -0.0045(18)
C19 0.038(2) 0.059(2) 0.056(2) 0.0073(17) -0.0055(17) -0.0101(19)
C20 0.057(2) 0.0403(18) 0.051(2) 0.0073(17) -0.0054(18) 0.0000(16)
C21 0.041(2) 0.0427(18) 0.047(2) -0.0031(15) 0.0014(15) 0.0002(16)
N1 0.0330(14) 0.0349(14) 0.0498(16) -0.0005(11) -0.0013(12) -0.0010(12)
O1 0.0428(15) 0.0364(14) 0.099(2) 0.0002(11) -0.0067(13) 0.0062(13)

loop_
_atom_type_symbol
_atom_type_description
_atom_type_scat_dispersion_real
_atom_type_scat_dispersion_imag
_atom_type_scat_source
C C 0.0033 0.0000 'International Tables Vol C Tables 4.2.6.8 and 6.1.1.4'
H H 0.0000 0.0000 'International Tables Vol C Tables 4.2.6.8 and 6.1.1.4'
N N 0.0061 0.0000 'International Tables Vol C Tables 4.2.6.8 and 6.1.1.4'
O O 0.0106 0.0000 'International Tables Vol C Tables 4.2.6.8 and 6.1.1.4'

loop_
_geom_angle_atom_site_label_1
_geom_angle_atom_site_label_2
_geom_angle_atom_site_label_3
_geom_angle
C6 C1 C2 118.5(3)
C6 C1 C7 120.8(3)
C2 C1 C7 120.7(3)
C3 C2 C1 120.3(3)
C3 C2 H2 119.9
C1 C2 H2 119.9
C2 C3 C4 120.1(4)
C2 C3 H3 120.0
C4 C3 H3 120.0
C5 C4 C3 120.1(4)
C5 C4 H4 119.9
C3 C4 H4 119.9
C6 C5 C4 120.4(4)
C6 C5 H5 119.8
C4 C5 H5 119.8
C5 C6 C1 120.7(3)
C5 C6 H6 119.7
C1 C6 H6 119.7
C8 C7 C1 177.7(4)
C7 C8 C9 178.0(4)
C14 C9 C10 118.8(3)
C14 C9 C8 120.3(3)
C10 C9 C8 121.0(3)
C11 C10 C9 120.9(3)
C11 C10 H10 119.6
C9 C10 H10 119.6
C10 C11 C12 119.8(3)
C10 C11 H11 120.1
C12 C11 H11 120.1
C11 C12 C13 119.9(3)
C11 C12 N1 122.8(3)
C13 C12 N1 117.3(3)
C14 C13 C12 120.0(3)
C14 C13 H13 120.0
C12 C13 H13 120.0
C13 C14 C9 120.7(3)
C13 C14 H14 119.7
C9 C14 H14 119.7
O1 C15 N1 123.2(3)
O1 C15 C16 121.2(3)
N1 C15 C16 115.6(3)
C17 C16 C21 119.0(3)
C17 C16 C15 117.4(3)
C21 C16 C15 123.7(3)
C18 C17 C16 120.5(3)
C18 C17 H17 119.7
C16 C17 H17 119.7
C17 C18 C19 120.2(3)
C17 C18 H18 119.9
C19 C18 H18 119.9
C20 C19 C18 119.9(3)
C20 C19 H19 120.1
C18 C19 H19 120.1
C19 C20 C21 120.0(3)
C19 C20 H20 120.0
C21 C20 H20 120.0
C20 C21 C16 120.4(3)
C20 C21 H21 119.8
C16 C21 H21 119.8
C15 N1 C12 126.3(3)
C15 N1 H1 116.8
C12 N1 H1 116.8

loop_
_geom_bond_atom_site_label_1
_geom_bond_atom_site_label_2
_geom_bond_distance
C1 C6 1.392(5)
C1 C2 1.396(5)
C1 C7 1.424(5)
C2 C3 1.376(5)
C2 H2 0.9300
C3 C4 1.380(5)
C3 H3 0.9300
C4 C5 1.370(6)
C4 H4 0.9300
C5 C6 1.369(5)
C5 H5 0.9300
C6 H6 0.9300
C7 C8 1.190(5)
C8 C9 1.448(5)
C9 C14 1.392(5)
C9 C10 1.394(5)
C10 C11 1.379(4)
C10 H10 0.9300
C11 C12 1.384(5)
C11 H11 0.9300
C12 C13 1.395(4)
C12 N1 1.420(4)
C13 C14 1.374(5)
C13 H13 0.9300
C14 H14 0.9300
C15 O1 1.226(4)
C15 N1 1.353(4)
C15 C16 1.500(4)
C16 C17 1.383(5)
C16 C21 1.385(5)
C17 C18 1.376(5)
C17 H17 0.9300
C18 C19 1.377(5)
C18 H18 0.9300
C19 C20 1.376(6)
C19 H19 0.9300
C20 C21 1.383(5)
C20 H20 0.9300
C21 H21 0.9300
N1 H1 0.8600

loop_
_geom_hbond_atom_site_label_D
_geom_hbond_atom_site_label_H
_geom_hbond_atom_site_label_A
_geom_hbond_site_symmetry_A
_geom_hbond_distance_DH
_geom_hbond_distance_HA
_geom_hbond_distance_DA
_geom_hbond_angle_DHA
N1 H1 O1 1_565 0.86 2.42 3.250(4) 163

loop_
_geom_torsion_atom_site_label_1
_geom_torsion_atom_site_label_2
_geom_torsion_atom_site_label_3
_geom_torsion_atom_site_label_4
_geom_torsion
C6 C1 C2 C3 -1.4(5)
C7 C1 C2 C3 177.5(4)
C1 C2 C3 C4 1.0(5)
C2 C3 C4 C5 0.0(6)
C3 C4 C5 C6 -0.5(6)
C4 C5 C6 C1 0.2(6)
C2 C1 C6 C5 0.8(5)
C7 C1 C6 C5 -178.0(4)
C14 C9 C10 C11 0.1(5)
C8 C9 C10 C11 179.6(3)
C9 C10 C11 C12 -0.5(5)
C10 C11 C12 C13 1.2(5)
C10 C11 C12 N1 178.3(3)
C11 C12 C13 C14 -1.5(5)
N1 C12 C13 C14 -178.8(3)
C12 C13 C14 C9 1.1(5)
C10 C9 C14 C13 -0.4(5)
C8 C9 C14 C13 -179.9(3)
O1 C15 C16 C17 27.9(5)
N1 C15 C16 C17 -151.0(3)
O1 C15 C16 C21 -151.5(4)
N1 C15 C16 C21 29.7(5)
C21 C16 C17 C18 -0.4(5)
C15 C16 C17 C18 -179.8(3)
C16 C17 C18 C19 1.0(5)
C17 C18 C19 C20 -0.6(6)
C18 C19 C20 C21 -0.4(6)
C19 C20 C21 C16 0.9(5)
C17 C16 C21 C20 -0.5(5)
C15 C16 C21 C20 178.8(3)
O1 C15 N1 C12 -0.1(5)
C16 C15 N1 C12 178.7(3)
C11 C12 N1 C15 34.5(5)
C13 C12 N1 C15 -148.4(4)

loop_
_cod_related_entry_id
_cod_related_entry_database
_cod_related_entry_code
1 ChemSpider 21129151
